data_4330878
loop_
_publ_author_name
'Tapas Guchhait'
'Ganesan Mani'
'Carola Schulzke'
'Anakuthil Anoop'

_publ_section_title
;
 A Tripyrrolylmethane-Based Macrobicyclic Triazacryptand: X-ray Structure,
 Size-Selective Anion Binding, and Fluoride-Ion-Mediated Proton-Deuterium
 Exchange Studies
;
_journal_name_full 'Inorganic Chemistry'
_journal_page_first 11635
_journal_page_last 11644
_journal_paper_doi 10.1021/ic301546v
_journal_volume 51
_journal_year 2012
_chemical_formula_sum 'C37 H54 Br3 N9 O3'
_chemical_formula_weight 912.62
_chemical_name_systematic
;
 ?
;
_space_group_IT_number 14
_symmetry_cell_setting monoclinic
_symmetry_space_group_name_Hall '-P 2yn'
_symmetry_space_group_name_H-M 'P 1 21/n 1'
_atom_sites_solution_hydrogens geom
_atom_sites_solution_primary direct
_atom_sites_solution_secondary difmap
_audit_creation_method SHELXL-97
_cell_angle_alpha 90.00
_cell_angle_beta 90.688(6)
_cell_angle_gamma 90.00
_cell_formula_units_Z 4
_cell_length_a 10.9136(17)
_cell_length_b 10.8330(17)
_cell_length_c 35.836(6)
_cell_measurement_reflns_used 51538
_cell_measurement_temperature 298(2)
_cell_measurement_theta_max 25.73
_cell_measurement_theta_min 1.14
_cell_volume 4236.5(12)
_computing_structure_refinement 'SHELXL-97 (Sheldrick, 2008)'
_diffrn_ambient_temperature 298(2)
_diffrn_measured_fraction_theta_full 0.988
_diffrn_measured_fraction_theta_max 0.988
_diffrn_measurement_device_type 'Bruker-APEX-II CCD area detector'
_diffrn_measurement_method hemisphere
_diffrn_radiation_monochromator graphite
_diffrn_radiation_source 'fine-focus sealed tube'
_diffrn_radiation_type MoK\a
_diffrn_radiation_wavelength 0.71073
_diffrn_reflns_av_R_equivalents 0.1057
_diffrn_reflns_av_sigmaI/netI 0.0882
_diffrn_reflns_limit_h_max 13
_diffrn_reflns_limit_h_min -13
_diffrn_reflns_limit_k_max 13
_diffrn_reflns_limit_k_min -13
_diffrn_reflns_limit_l_max 43
_diffrn_reflns_limit_l_min -43
_diffrn_reflns_number 51538
_diffrn_reflns_theta_full 25.73
_diffrn_reflns_theta_max 25.73
_diffrn_reflns_theta_min 1.14
_exptl_absorpt_coefficient_mu 2.902
_exptl_absorpt_correction_T_max 0.748
_exptl_absorpt_correction_T_min 0.411
_exptl_absorpt_correction_type multi-scan
_exptl_absorpt_process_details SADABS
_exptl_crystal_colour colorless
_exptl_crystal_density_diffrn 1.431
_exptl_crystal_description plate
_exptl_crystal_F_000 1872
_exptl_crystal_size_max 0.32
_exptl_crystal_size_mid 0.30
_exptl_crystal_size_min 0.1
_platon_squeeze_details
;
The SQUEEZE/PLATON procedure yielded total void volume and electron 
count of 768\%A^3^ and 216 e, respectively. For Z = 4 this gives
54 electrons per formula. This number equals exactly 3 molecules of 
solvent water per formula. 
The fraction of solvent has been treated as a diffuse contribution 
to the overall scattering without specific atom positions.
;
_refine_diff_density_max 0.454
_refine_diff_density_min -0.399
_refine_diff_density_rms 0.098
_refine_ls_extinction_method none
_refine_ls_goodness_of_fit_ref 0.928
_refine_ls_hydrogen_treatment mixed
_refine_ls_matrix_type full
_refine_ls_number_parameters 469
_refine_ls_number_reflns 7995
_refine_ls_number_restraints 28
_refine_ls_restrained_S_all 0.926
_refine_ls_R_factor_all 0.1069
_refine_ls_R_factor_gt 0.0504
_refine_ls_shift/su_max 0.001
_refine_ls_shift/su_mean 0.000
_refine_ls_structure_factor_coef Fsqd
_refine_ls_weighting_details 'calc w=1/[\s^2^(Fo^2^)+(0.0567P)^2^+0.0000P] where P=(Fo^2^+2Fc^2^)/3'
_refine_ls_weighting_scheme calc
_refine_ls_wR_factor_gt 0.1039
_refine_ls_wR_factor_ref 0.1198
_reflns_number_gt 4583
_reflns_number_total 7995
_reflns_threshold_expression >2\s(I)
_cod_data_source_file ic301546v_si_002_4.cif
_cod_data_source_block out
_cod_original_cell_volume 4236.4(12)
_cod_database_code 4330878

loop_
_symmetry_equiv_pos_as_xyz
'x, y, z'
'-x+1/2, y+1/2, -z+1/2'
'-x, -y, -z'
'x-1/2, -y-1/2, z-1/2'

loop_
_atom_site_label
_atom_site_type_symbol
_atom_site_fract_x
_atom_site_fract_y
_atom_site_fract_z
_atom_site_U_iso_or_equiv
_atom_site_adp_type
_atom_site_occupancy
_atom_site_symmetry_multiplicity
_atom_site_calc_flag
_atom_site_refinement_flags
Br1 Br 0.74408(5) 0.37249(5) 0.169942(14) 0.04961(17) Uani 1 1 d .
Br2 Br 0.50869(5) 0.75262(5) 0.161734(14) 0.04613(16) Uani 1 1 d .
Br3 Br 0.38249(6) 0.39508(5) 0.094223(16) 0.0632(2) Uani 1 1 d .
C1 C 0.8327(5) 0.6593(5) 0.01753(13) 0.0581(16) Uani 1 1 d .
H1A H 0.8254 0.7471 0.0147 0.087 Uiso 1 1 calc R
H1B H 0.8026 0.6192 -0.0046 0.087 Uiso 1 1 calc R
H1C H 0.9171 0.6379 0.0216 0.087 Uiso 1 1 calc R
C2 C 0.7561(4) 0.6167(5) 0.05159(12) 0.0425(13) Uani 1 1 d .
C3 C 0.8057(4) 0.6830(5) 0.08619(13) 0.0390(12) Uani 1 1 d .
C4 C 0.8562(4) 0.7978(5) 0.09025(14) 0.0476(14) Uani 1 1 d .
H4A H 0.8685 0.8550 0.0713 0.057 Uiso 1 1 calc R
C5 C 0.8866(4) 0.8142(5) 0.12870(14) 0.0462(13) Uani 1 1 d .
H5A H 0.9229 0.8837 0.1393 0.055 Uiso 1 1 calc R
C6 C 0.8531(4) 0.7101(4) 0.14726(13) 0.0365(11) Uani 1 1 d .
C7 C 0.8661(4) 0.6757(5) 0.18685(13) 0.0434(13) Uani 1 1 d .
H7A H 0.9295 0.7263 0.1983 0.052 Uiso 1 1 calc R
H7B H 0.8924 0.5903 0.1885 0.052 Uiso 1 1 calc R
C8 C 0.7348(5) 0.8205(4) 0.22151(14) 0.0509(14) Uani 1 1 d .
H8A H 0.7426 0.8754 0.2006 0.076 Uiso 1 1 calc R
H8B H 0.7975 0.8388 0.2397 0.076 Uiso 1 1 calc R
H8C H 0.6557 0.8311 0.2325 0.076 Uiso 1 1 calc R
C9 C 0.7364(4) 0.6017(4) 0.24062(12) 0.0381(12) Uani 1 1 d .
H9A H 0.7773 0.5252 0.2342 0.046 Uiso 1 1 calc R
H9B H 0.7781 0.6359 0.2623 0.046 Uiso 1 1 calc R
C10 C 0.6078(4) 0.5741(4) 0.25041(12) 0.0335(11) Uani 1 1 d .
C11 C 0.5406(5) 0.6121(4) 0.27918(13) 0.0421(12) Uani 1 1 d .
H11 H 0.5646 0.6690 0.2973 0.051 Uiso 1 1 calc R
C12 C 0.4275(5) 0.5507(5) 0.27711(13) 0.0489(14) Uani 1 1 d .
H12 H 0.3631 0.5606 0.2936 0.059 Uiso 1 1 calc R
C13 C 0.4277(4) 0.4745(4) 0.24702(12) 0.0346(11) Uani 1 1 d .
C14 C 0.3325(4) 0.3854(4) 0.23177(12) 0.0370(12) Uani 1 1 d .
C15 C 0.2524(5) 0.3432(5) 0.26533(13) 0.0487(14) Uani 1 1 d .
H15A H 0.3035 0.3038 0.2838 0.073 Uiso 1 1 calc R
H15B H 0.1911 0.2861 0.2567 0.073 Uiso 1 1 calc R
H15C H 0.2133 0.4138 0.2762 0.073 Uiso 1 1 calc R
C16 C 0.3909(4) 0.2703(4) 0.21509(13) 0.0352(11) Uani 1 1 d .
C17 C 0.4233(4) 0.1603(4) 0.23141(13) 0.0394(12) Uani 1 1 d .
H17 H 0.4153 0.1396 0.2564 0.047 Uiso 1 1 calc R
C18 C 0.4708(4) 0.0849(4) 0.20320(14) 0.0445(13) Uani 1 1 d .
H18 H 0.5009 0.0052 0.2063 0.053 Uiso 1 1 calc R
C19 C 0.4652(4) 0.1481(4) 0.17060(14) 0.0411(12) Uani 1 1 d .
C20 C 0.4949(5) 0.1122(4) 0.13151(13) 0.0469(13) Uani 1 1 d .
H20A H 0.4308 0.1423 0.1149 0.056 Uiso 1 1 calc R
H20B H 0.4963 0.0228 0.1297 0.056 Uiso 1 1 calc R
C21 C 0.7196(5) 0.0843(5) 0.13278(15) 0.0597(16) Uani 1 1 d .
H21A H 0.7958 0.1185 0.1245 0.089 Uiso 1 1 calc R
H21B H 0.7106 0.0020 0.1232 0.089 Uiso 1 1 calc R
H21C H 0.7193 0.0822 0.1596 0.089 Uiso 1 1 calc R
C22 C 0.6244(5) 0.1839(5) 0.07725(13) 0.0504(14) Uani 1 1 d .
H22A H 0.6501 0.1081 0.0653 0.060 Uiso 1 1 calc R
H22B H 0.5437 0.2048 0.0676 0.060 Uiso 1 1 calc R
C23 C 0.7104(5) 0.2829(5) 0.06761(13) 0.0451(13) Uani 1 1 d .
C24 C 0.8283(5) 0.2803(5) 0.05589(15) 0.0587(16) Uani 1 1 d .
H24 H 0.8765 0.2100 0.0535 0.070 Uiso 1 1 calc R
C25 C 0.8647(5) 0.4007(6) 0.04801(15) 0.0605(16) Uani 1 1 d .
H25 H 0.9411 0.4242 0.0393 0.073 Uiso 1 1 calc R
C26 C 0.7684(5) 0.4788(5) 0.05530(12) 0.0411(12) Uani 1 1 d .
C27 C 0.6235(5) 0.6535(4) 0.04424(12) 0.0397(12) Uani 1 1 d .
C28 C 0.5563(5) 0.6495(5) 0.01164(14) 0.0540(15) Uani 1 1 d .
H28 H 0.5840 0.6233 -0.0115 0.065 Uiso 1 1 calc R
C29 C 0.4379(5) 0.6924(5) 0.01967(14) 0.0557(15) Uani 1 1 d .
H29 H 0.3736 0.7000 0.0025 0.067 Uiso 1 1 calc R
C30 C 0.4327(5) 0.7206(5) 0.05644(14) 0.0443(13) Uani 1 1 d .
C31 C 0.3317(4) 0.7667(4) 0.07976(13) 0.0438(13) Uani 1 1 d .
H31A H 0.2766 0.8163 0.0645 0.053 Uiso 1 1 calc R
H31B H 0.3651 0.8192 0.0993 0.053 Uiso 1 1 calc R
C32 C 0.1675(5) 0.6102(6) 0.07059(15) 0.0642(16) Uani 1 1 d .
H32A H 0.1245 0.5436 0.0823 0.096 Uiso 1 1 calc R
H32B H 0.2080 0.5801 0.0488 0.096 Uiso 1 1 calc R
H32C H 0.1103 0.6736 0.0635 0.096 Uiso 1 1 calc R
C33 C 0.2034(4) 0.6924(4) 0.13458(13) 0.0408(12) Uani 1 1 d .
H33A H 0.2536 0.7536 0.1473 0.049 Uiso 1 1 calc R
H33B H 0.1229 0.7282 0.1303 0.049 Uiso 1 1 calc R
C34 C 0.1913(4) 0.5832(4) 0.15869(13) 0.0377(12) Uani 1 1 d .
C35 C 0.1014(5) 0.4966(5) 0.16152(14) 0.0446(13) Uani 1 1 d .
H35 H 0.0290 0.4943 0.1476 0.053 Uiso 1 1 calc R
C36 C 0.1370(5) 0.4113(5) 0.18907(15) 0.0475(14) Uani 1 1 d .
H36 H 0.0920 0.3430 0.1967 0.057 Uiso 1 1 calc R
C37 C 0.2506(4) 0.4465(4) 0.20298(12) 0.0347(11) Uani 1 1 d .
N1 N 0.6762(4) 0.4047(4) 0.06731(11) 0.0425(11) Uani 1 1 d D
H1 H 0.614(3) 0.432(4) 0.0727(14) 0.051 Uiso 1 1 d D
N2 N 0.6163(4) 0.1622(4) 0.11895(12) 0.0415(10) Uani 1 1 d D
H2 H 0.633(5) 0.227(3) 0.1258(14) 0.050 Uiso 1 1 d D
N3 N 0.4166(4) 0.2626(3) 0.17807(11) 0.0389(10) Uani 1 1 d D
H3 H 0.398(4) 0.309(4) 0.1628(10) 0.047 Uiso 1 1 d D
N4 N 0.5397(4) 0.4893(3) 0.23076(10) 0.0344(9) Uani 1 1 d D
H4 H 0.562(4) 0.454(4) 0.2137(9) 0.041 Uiso 1 1 d D
N5 N 0.7484(4) 0.6909(4) 0.20862(10) 0.0353(9) Uani 1 1 d D
H5 H 0.694(3) 0.677(4) 0.1952(11) 0.042 Uiso 1 1 d D
N6 N 0.8033(4) 0.6311(4) 0.12068(11) 0.0369(10) Uani 1 1 d D
H6 H 0.789(4) 0.566(2) 0.1276(13) 0.044 Uiso 1 1 d D
N7 N 0.5476(4) 0.6957(4) 0.07134(10) 0.0437(11) Uani 1 1 d D
H7 H 0.563(5) 0.715(5) 0.0918(7) 0.052 Uiso 1 1 d D
N8 N 0.2603(4) 0.6620(4) 0.09729(11) 0.0416(10) Uani 1 1 d D
H8 H 0.302(4) 0.605(3) 0.1015(14) 0.050 Uiso 1 1 d D
N9 N 0.2817(4) 0.5510(4) 0.18394(11) 0.0351(10) Uani 1 1 d .
H9 H 0.350(4) 0.584(4) 0.1860(13) 0.042 Uiso 1 1 d .

loop_
_atom_site_aniso_label
_atom_site_aniso_U_11
_atom_site_aniso_U_22
_atom_site_aniso_U_33
_atom_site_aniso_U_23
_atom_site_aniso_U_13
_atom_site_aniso_U_12
Br1 0.0594(4) 0.0459(3) 0.0434(3) -0.0061(3) -0.0047(3) 0.0001(3)
Br2 0.0441(3) 0.0522(3) 0.0419(3) -0.0017(3) -0.0071(2) 0.0045(3)
Br3 0.0768(4) 0.0603(4) 0.0528(4) 0.0040(3) 0.0101(3) 0.0233(3)
C1 0.056(4) 0.080(4) 0.038(3) 0.006(3) 0.015(3) 0.004(3)
C2 0.039(3) 0.060(3) 0.029(3) -0.003(2) 0.001(2) 0.005(3)
C3 0.032(3) 0.046(3) 0.039(3) 0.007(2) 0.005(2) 0.010(2)
C4 0.049(3) 0.045(3) 0.049(3) 0.013(3) 0.006(3) 0.003(3)
C5 0.039(3) 0.044(3) 0.056(4) -0.002(3) -0.001(3) 0.004(3)
C6 0.027(3) 0.044(3) 0.038(3) -0.001(2) -0.002(2) 0.005(2)
C7 0.029(3) 0.057(3) 0.044(3) -0.001(3) -0.004(2) 0.006(2)
C8 0.071(4) 0.031(3) 0.051(3) -0.014(2) -0.007(3) 0.002(3)
C9 0.048(3) 0.031(3) 0.035(3) 0.001(2) -0.008(2) -0.001(2)
C10 0.037(3) 0.034(3) 0.029(3) 0.002(2) -0.007(2) 0.003(2)
C11 0.049(3) 0.037(3) 0.039(3) -0.012(2) -0.009(3) -0.002(3)
C12 0.052(4) 0.059(3) 0.036(3) -0.008(3) 0.009(3) 0.006(3)
C13 0.043(3) 0.031(3) 0.030(3) 0.001(2) 0.000(2) 0.004(2)
C14 0.039(3) 0.035(3) 0.037(3) 0.002(2) 0.006(2) 0.003(2)
C15 0.054(3) 0.050(3) 0.042(3) 0.002(2) 0.017(3) -0.009(3)
C16 0.028(3) 0.040(3) 0.038(3) 0.001(2) 0.000(2) -0.002(2)
C17 0.039(3) 0.038(3) 0.041(3) 0.002(2) -0.004(2) 0.003(2)
C18 0.045(3) 0.032(3) 0.056(3) 0.007(3) -0.004(3) 0.005(2)
C19 0.043(3) 0.031(3) 0.050(3) -0.009(2) -0.004(2) -0.002(2)
C20 0.055(4) 0.035(3) 0.050(3) -0.010(2) -0.004(3) 0.004(3)
C21 0.064(4) 0.055(4) 0.060(4) 0.000(3) -0.003(3) 0.022(3)
C22 0.072(4) 0.046(3) 0.033(3) -0.009(2) 0.001(3) 0.015(3)
C23 0.050(4) 0.056(4) 0.029(3) -0.006(2) -0.001(2) 0.017(3)
C24 0.058(4) 0.049(4) 0.069(4) -0.011(3) -0.001(3) 0.021(3)
C25 0.043(4) 0.079(5) 0.060(4) -0.013(3) 0.008(3) 0.011(3)
C26 0.039(3) 0.053(3) 0.031(3) -0.008(2) 0.005(2) 0.009(3)
C27 0.051(3) 0.044(3) 0.024(3) 0.005(2) 0.002(2) 0.006(2)
C28 0.061(4) 0.068(4) 0.034(3) -0.007(3) -0.002(3) 0.009(3)
C29 0.057(4) 0.076(4) 0.034(3) 0.007(3) -0.019(3) 0.010(3)
C30 0.043(3) 0.049(3) 0.041(3) 0.010(2) -0.006(3) 0.007(3)
C31 0.042(3) 0.047(3) 0.042(3) 0.007(2) -0.015(2) 0.007(3)
C32 0.056(4) 0.081(4) 0.055(4) -0.008(3) -0.018(3) -0.003(3)
C33 0.031(3) 0.045(3) 0.046(3) 0.004(2) -0.001(2) 0.013(2)
C34 0.028(3) 0.041(3) 0.044(3) -0.006(2) -0.001(2) 0.011(2)
C35 0.030(3) 0.051(3) 0.052(3) -0.005(3) -0.007(2) 0.006(3)
C36 0.037(3) 0.041(3) 0.065(4) -0.002(3) 0.009(3) -0.007(2)
C37 0.029(3) 0.036(3) 0.039(3) -0.001(2) 0.005(2) 0.003(2)
N1 0.039(3) 0.054(3) 0.035(2) -0.005(2) -0.001(2) 0.010(2)
N2 0.047(3) 0.035(2) 0.043(2) -0.004(2) -0.005(2) 0.013(2)
N3 0.049(3) 0.029(2) 0.039(3) 0.0023(18) 0.000(2) 0.006(2)
N4 0.040(3) 0.034(2) 0.029(2) -0.0070(18) -0.004(2) 0.004(2)
N5 0.040(3) 0.033(2) 0.032(2) -0.0057(19) -0.0070(19) 0.001(2)
N6 0.040(2) 0.035(2) 0.035(2) 0.005(2) -0.0003(19) -0.002(2)
N7 0.049(3) 0.059(3) 0.023(2) 0.000(2) -0.004(2) 0.009(2)
N8 0.037(3) 0.050(3) 0.038(2) 0.002(2) -0.009(2) 0.010(2)
N9 0.025(2) 0.042(3) 0.038(2) 0.001(2) -0.001(2) 0.0040(19)

loop_
_atom_type_symbol
_atom_type_description
_atom_type_scat_dispersion_real
_atom_type_scat_dispersion_imag
_atom_type_scat_source
C C 0.0033 0.0016 'International Tables Vol C Tables 4.2.6.8 and 6.1.1.4'
H H 0.0000 0.0000 'International Tables Vol C Tables 4.2.6.8 and 6.1.1.4'
N N 0.0061 0.0033 'International Tables Vol C Tables 4.2.6.8 and 6.1.1.4'
O O 0.0106 0.0060 'International Tables Vol C Tables 4.2.6.8 and 6.1.1.4'
Br Br -0.2901 2.4595 'International Tables Vol C Tables 4.2.6.8 and 6.1.1.4'

loop_
_geom_angle_atom_site_label_1
_geom_angle_atom_site_label_2
_geom_angle_atom_site_label_3
_geom_angle
C26 C2 C27 111.0(4)
C26 C2 C3 111.4(4)
C27 C2 C3 110.2(4)
C26 C2 C1 108.3(4)
C27 C2 C1 107.8(4)
C3 C2 C1 108.0(4)
N6 C3 C4 106.9(4)
N6 C3 C2 122.3(4)
C4 C3 C2 130.8(4)
C3 C4 C5 107.8(4)
C6 C5 C4 108.0(5)
C5 C6 N6 106.3(4)
C5 C6 C7 131.1(5)
N6 C6 C7 122.5(4)
C6 C7 N5 113.2(4)
C10 C9 N5 113.6(4)
C11 C10 N4 107.7(4)
C11 C10 C9 130.5(4)
N4 C10 C9 121.5(4)
C10 C11 C12 107.6(4)
C13 C12 C11 108.7(4)
C12 C13 N4 106.0(4)
C12 C13 C14 131.8(4)
N4 C13 C14 122.2(4)
C37 C14 C13 111.4(4)
C37 C14 C16 109.7(4)
C13 C14 C16 112.0(4)
C37 C14 C15 108.8(4)
C13 C14 C15 107.2(4)
C16 C14 C15 107.6(4)
N3 C16 C17 107.9(4)
N3 C16 C14 121.6(4)
C17 C16 C14 130.5(4)
C16 C17 C18 107.1(4)
C19 C18 C17 108.3(4)
C18 C19 N3 107.5(4)
C18 C19 C20 132.0(4)
N3 C19 C20 120.4(4)
C19 C20 N2 112.9(4)
C23 C22 N2 113.0(4)
C24 C23 N1 106.0(5)
C24 C23 C22 131.9(5)
N1 C23 C22 122.0(5)
C23 C24 C25 108.5(5)
C26 C25 C24 108.5(5)
N1 C26 C25 105.5(5)
N1 C26 C2 123.2(4)
C25 C26 C2 131.4(5)
N7 C27 C28 107.1(4)
N7 C27 C2 123.4(4)
C28 C27 C2 129.6(4)
C27 C28 C29 107.4(4)
C30 C29 C28 108.8(5)
C29 C30 N7 106.5(4)
C29 C30 C31 131.8(5)
N7 C30 C31 121.8(4)
C30 C31 N8 111.8(4)
C34 C33 N8 112.5(4)
C35 C34 N9 106.7(4)
C35 C34 C33 131.8(5)
N9 C34 C33 121.5(4)
C34 C35 C36 108.2(4)
C37 C36 C35 108.1(4)
N9 C37 C36 106.0(4)
N9 C37 C14 123.8(4)
C36 C37 C14 130.2(4)
C26 N1 C23 111.5(4)
C21 N2 C20 111.2(4)
C21 N2 C22 111.2(4)
C20 N2 C22 114.4(4)
C16 N3 C19 109.2(4)
C13 N4 C10 109.9(4)
C8 N5 C9 111.1(4)
C8 N5 C7 110.5(4)
C9 N5 C7 113.7(4)
C3 N6 C6 111.0(4)
C27 N7 C30 110.3(4)
C32 N8 C31 111.3(4)
C32 N8 C33 111.3(4)
C31 N8 C33 114.9(4)
C37 N9 C34 111.0(4)

loop_
_geom_bond_atom_site_label_1
_geom_bond_atom_site_label_2
_geom_bond_distance
C1 C2 1.557(6)
C2 C26 1.506(7)
C2 C27 1.520(7)
C2 C3 1.526(7)
C3 N6 1.358(6)
C3 C4 1.367(7)
C4 C5 1.425(7)
C5 C6 1.361(6)
C6 N6 1.386(6)
C6 C7 1.472(6)
C7 N5 1.520(6)
C8 N5 1.486(6)
C9 C10 1.482(6)
C9 N5 1.506(6)
C10 C11 1.337(6)
C10 N4 1.370(5)
C11 C12 1.404(7)
C12 C13 1.358(6)
C13 N4 1.370(6)
C13 C14 1.515(6)
C14 C37 1.510(6)
C14 C16 1.525(6)
C14 C15 1.564(6)
C16 N3 1.362(6)
C16 C17 1.372(6)
C17 C18 1.404(6)
C18 C19 1.355(6)
C19 N3 1.377(6)
C19 C20 1.493(6)
C20 N2 1.505(6)
C21 N2 1.489(6)
C22 C23 1.468(7)
C22 N2 1.516(6)
C23 C24 1.359(7)
C23 N1 1.372(6)
C24 C25 1.393(7)
C25 C26 1.377(7)
C26 N1 1.361(6)
C27 N7 1.363(6)
C27 C28 1.373(6)
C28 C29 1.407(7)
C29 C30 1.354(7)
C30 N7 1.383(6)
C30 C31 1.479(6)
C31 N8 1.517(6)
C32 N8 1.495(6)
C33 C34 1.472(6)
C33 N8 1.517(6)
C34 C35 1.362(6)
C34 N9 1.376(6)
C35 C36 1.404(7)
C36 C37 1.385(6)
C37 N9 1.366(6)

loop_
_geom_hbond_atom_site_label_D
_geom_hbond_atom_site_label_H
_geom_hbond_atom_site_label_A
_geom_hbond_distance_DH
_geom_hbond_distance_HA
_geom_hbond_distance_DA
_geom_hbond_angle_DHA
N1 H1 Br3 0.77(2) 2.68(3) 3.361(4) 149(5)
N2 H2 Br1 0.77(2) 2.53(3) 3.228(4) 152(5)
N3 H3 Br3 0.77(2) 2.64(3) 3.347(4) 156(5)
N4 H4 Br1 0.76(2) 2.70(3) 3.383(4) 151(5)
N5 H5 Br2 0.77(2) 2.48(3) 3.164(4) 148(5)
N6 H6 Br1 0.77(2) 2.64(2) 3.379(4) 164(5)
N7 H7 Br2 0.78(2) 2.61(3) 3.331(4) 154(5)
N8 H8 Br3 0.78(2) 2.46(3) 3.188(4) 157(5)
N9 H9 Br2 0.83(5) 2.67(5) 3.404(4) 148(4)
C9 H9A Br1 0.97 2.85 3.549(5) 129.2
C20 H20A Br3 0.97 2.88 3.556(5) 127.3
C22 H22B Br3 0.97 2.88 3.552(5) 127.2
C31 H31B Br2 0.97 2.81 3.500(5) 128.8
C33 H33A Br2 0.97 2.83 3.521(5) 129.3

loop_
_platon_squeeze_void_nr
_platon_squeeze_void_average_x
_platon_squeeze_void_average_y
_platon_squeeze_void_average_z
_platon_squeeze_void_volume
_platon_squeeze_void_count_electrons
_platon_squeeze_void_content
1 0.004 0.000 0.000 384 108 ' '
2 0.075 0.500 0.500 384 108 ' '
